data_1504392
loop_
_publ_author_name
'Zhang, Hengjun'
'Xu, Xinjun'
'Qiu, Wenfeng'
'Qi, Ting'
'Gao, Xike'
'Liu, Ying'
'Lu, Kun'
'Du, Chunyan'
'Yu, Gui'
'Liu, Yunqi'

_publ_section_title
;
 Unsymmetrical Dendrimers as Highly Efficient Light-Emitting Materials:
 Synthesis, Photophysics, and Electroluminescence
;
_journal_issue 34
_journal_name_full 'Journal of Physical Chemistry C'
_journal_page_first 13258
_journal_paper_doi 10.1021/jp801613v
_journal_volume 112
_journal_year 2008
_chemical_formula_moiety 'C52 H34 S2'
_chemical_formula_sum 'C52 H34 S2'
_chemical_formula_weight 722.91
_chemical_name_common 1
_chemical_name_systematic
; 

 ? 

;
_space_group_IT_number 2
_symmetry_cell_setting triclinic
_symmetry_space_group_name_Hall '-P 1'
_symmetry_space_group_name_H-M 'P -1'
_atom_sites_solution_hydrogens geom
_atom_sites_solution_primary direct
_atom_sites_solution_secondary difmap
_audit_creation_method SHELXL-97
_cell_angle_alpha 90.360(2)
_cell_angle_beta 96.885(2)
_cell_angle_gamma 111.722(3)
_cell_formula_units_Z 2
_cell_length_a 10.1667(5)
_cell_length_b 11.0179(6)
_cell_length_c 18.5125(14)
_cell_measurement_reflns_used 5973
_cell_measurement_temperature 113(2)
_cell_measurement_theta_max 27.9
_cell_measurement_theta_min 2.0
_cell_volume 1909.7(2)
_computing_cell_refinement CrystalClear
_computing_data_collection CrystalClear
_computing_data_reduction CrystalStructure
_computing_publication_material 'CrystalStructure 3.7.0'
_computing_structure_refinement 'SHELXL-97 (Sheldrick, 1997)'
_computing_structure_solution 'SHELXS-97 (Sheldrick, 1990)'
_diffrn_ambient_temperature 113(2)
_diffrn_detector_area_resol_mean 7.31
_diffrn_measured_fraction_theta_full 0.992
_diffrn_measured_fraction_theta_max 0.992
_diffrn_measurement_device_type 'Rigaku Saturn'
_diffrn_measurement_method \w
_diffrn_radiation_monochromator confocal
_diffrn_radiation_source 'rotating anode'
_diffrn_radiation_type MoK\a
_diffrn_radiation_wavelength 0.71070
_diffrn_reflns_av_R_equivalents 0.0243
_diffrn_reflns_av_sigmaI/netI 0.0297
_diffrn_reflns_limit_h_max 13
_diffrn_reflns_limit_h_min -13
_diffrn_reflns_limit_k_max 14
_diffrn_reflns_limit_k_min -14
_diffrn_reflns_limit_l_max 24
_diffrn_reflns_limit_l_min -24
_diffrn_reflns_number 23932
_diffrn_reflns_theta_full 27.87
_diffrn_reflns_theta_max 27.87
_diffrn_reflns_theta_min 1.99
_exptl_absorpt_coefficient_mu 0.176
_exptl_absorpt_correction_T_max 0.9757
_exptl_absorpt_correction_T_min 0.9556
_exptl_absorpt_correction_type multi-scan
_exptl_absorpt_process_details Cystalclear
_exptl_crystal_colour yellow
_exptl_crystal_density_diffrn 1.257
_exptl_crystal_density_method 'not measured'
_exptl_crystal_description prism
_exptl_crystal_F_000 756
_exptl_crystal_size_max 0.26
_exptl_crystal_size_mid 0.22
_exptl_crystal_size_min 0.14
_refine_diff_density_max 0.352
_refine_diff_density_min -0.276
_refine_diff_density_rms 0.045
_refine_ls_extinction_method none
_refine_ls_goodness_of_fit_ref 1.055
_refine_ls_hydrogen_treatment constr
_refine_ls_matrix_type full
_refine_ls_number_parameters 488
_refine_ls_number_reflns 9047
_refine_ls_number_restraints 0
_refine_ls_restrained_S_all 1.055
_refine_ls_R_factor_all 0.0444
_refine_ls_R_factor_gt 0.0375
_refine_ls_shift/su_max 0.002
_refine_ls_shift/su_mean 0.000
_refine_ls_structure_factor_coef Fsqd
_refine_ls_weighting_details 'calc w=1/[\s^2^(Fo^2^)+(0.0489P)^2^+0.5729P] where P=(Fo^2^+2Fc^2^)/3'
_refine_ls_weighting_scheme calc
_refine_ls_wR_factor_gt 0.0944
_refine_ls_wR_factor_ref 0.0993
_reflns_number_gt 7710
_reflns_number_total 9047
_reflns_threshold_expression >2sigma(I)
_cod_data_source_file jp801613v-file002.cif
_cod_data_source_block 1
_cod_database_code 1504392

loop_
_symmetry_equiv_pos_as_xyz
'x, y, z'
'-x, -y, -z'

loop_
_atom_site_label
_atom_site_type_symbol
_atom_site_fract_x
_atom_site_fract_y
_atom_site_fract_z
_atom_site_U_iso_or_equiv
_atom_site_adp_type
_atom_site_occupancy
_atom_site_symmetry_multiplicity
_atom_site_calc_flag
_atom_site_refinement_flags
S1 S 0.45742(4) 0.37354(3) 0.761463(16) 0.02197(8) Uani 1 1 d .
S2 S 0.52668(3) 0.34756(3) 0.536887(16) 0.01992(8) Uani 1 1 d .
C1 C 0.49665(13) 0.53634(12) 0.78570(6) 0.0186(2) Uani 1 1 d .
C2 C 0.51102(16) 0.60810(13) 0.72564(7) 0.0255(3) Uani 1 1 d .
H2 H 0.5322 0.6997 0.7276 0.031 Uiso 1 1 calc R
C3 C 0.49142(16) 0.53347(13) 0.65986(7) 0.0252(3) Uani 1 1 d .
H3 H 0.4980 0.5699 0.6134 0.030 Uiso 1 1 calc R
C4 C 0.46210(13) 0.40406(12) 0.66989(6) 0.0185(2) Uani 1 1 d .
C5 C 0.44577(13) 0.30258(12) 0.61472(6) 0.0181(2) Uani 1 1 d .
C6 C 0.37603(13) 0.17030(12) 0.61319(7) 0.0194(2) Uani 1 1 d .
H6 H 0.3265 0.1262 0.6515 0.023 Uiso 1 1 calc R
C7 C 0.38464(13) 0.10477(12) 0.54867(7) 0.0190(2) Uani 1 1 d .
H7 H 0.3399 0.0128 0.5392 0.023 Uiso 1 1 calc R
C8 C 0.46341(13) 0.18698(11) 0.50158(6) 0.0171(2) Uani 1 1 d .
C9 C 0.52709(13) 0.58621(12) 0.86294(6) 0.0181(2) Uani 1 1 d .
C10 C 0.41613(13) 0.57847(12) 0.90367(6) 0.0186(2) Uani 1 1 d .
C11 C 0.26885(14) 0.51875(13) 0.87500(7) 0.0225(3) Uani 1 1 d .
H11 H 0.2427 0.4771 0.8275 0.027 Uiso 1 1 calc R
C12 C 0.16495(15) 0.52062(14) 0.91477(8) 0.0273(3) Uani 1 1 d .
H12 H 0.0675 0.4817 0.8942 0.033 Uiso 1 1 calc R
C13 C 0.20030(15) 0.57984(15) 0.98643(8) 0.0291(3) Uani 1 1 d .
H13 H 0.1268 0.5812 1.0133 0.035 Uiso 1 1 calc R
C14 C 0.33875(15) 0.63447(14) 1.01657(7) 0.0261(3) Uani 1 1 d .
H14 H 0.3613 0.6718 1.0650 0.031 Uiso 1 1 calc R
C15 C 0.45126(14) 0.63682(12) 0.97658(7) 0.0201(2) Uani 1 1 d .
C16 C 0.59355(14) 0.69707(12) 1.00631(7) 0.0221(3) Uani 1 1 d .
H16 H 0.6159 0.7337 1.0549 0.027 Uiso 1 1 calc R
C17 C 0.70440(14) 0.70518(12) 0.96661(7) 0.0211(3) Uani 1 1 d .
C18 C 0.85032(15) 0.76932(14) 0.99667(7) 0.0279(3) Uani 1 1 d .
H18 H 0.8730 0.8074 1.0450 0.033 Uiso 1 1 calc R
C19 C 0.95733(15) 0.77687(15) 0.95748(8) 0.0319(3) Uani 1 1 d .
H19 H 1.0540 0.8204 0.9784 0.038 Uiso 1 1 calc R
C20 C 0.92549(15) 0.71989(15) 0.88532(8) 0.0292(3) Uani 1 1 d .
H20 H 1.0011 0.7250 0.8584 0.035 Uiso 1 1 calc R
C21 C 0.78770(14) 0.65805(13) 0.85442(7) 0.0240(3) Uani 1 1 d .
H21 H 0.7685 0.6203 0.8062 0.029 Uiso 1 1 calc R
C22 C 0.67119(13) 0.64878(12) 0.89332(6) 0.0193(2) Uani 1 1 d .
C23 C 0.50439(13) 0.16104(12) 0.43097(6) 0.0169(2) Uani 1 1 d .
C24 C 0.40769(13) 0.07120(11) 0.37673(6) 0.0168(2) Uani 1 1 d .
C25 C 0.45447(13) 0.05374(11) 0.31039(6) 0.0168(2) Uani 1 1 d .
C26 C 0.59724(13) 0.12037(12) 0.29805(6) 0.0176(2) Uani 1 1 d .
C27 C 0.69340(13) 0.20915(12) 0.35280(6) 0.0179(2) Uani 1 1 d .
C28 C 0.64466(13) 0.22840(12) 0.41753(6) 0.0182(2) Uani 1 1 d .
H28 H 0.7094 0.2897 0.4539 0.022 Uiso 1 1 calc R
C29 C 0.25776(13) -0.00881(12) 0.38887(6) 0.0184(2) Uani 1 1 d .
C30 C 0.15788(14) 0.04846(14) 0.39466(7) 0.0244(3) Uani 1 1 d .
H30 H 0.1847 0.1403 0.3913 0.029 Uiso 1 1 calc R
C31 C 0.01918(15) -0.02835(15) 0.40537(8) 0.0301(3) Uani 1 1 d .
H31 H -0.0483 0.0114 0.4097 0.036 Uiso 1 1 calc R
C32 C -0.02148(15) -0.16250(15) 0.40982(8) 0.0316(3) Uani 1 1 d .
H32 H -0.1166 -0.2146 0.4170 0.038 Uiso 1 1 calc R
C33 C 0.07698(15) -0.22054(14) 0.40382(7) 0.0272(3) Uani 1 1 d .
H33 H 0.0494 -0.3125 0.4066 0.033 Uiso 1 1 calc R
C34 C 0.21617(14) -0.14372(13) 0.39369(7) 0.0219(3) Uani 1 1 d .
H34 H 0.2836 -0.1836 0.3900 0.026 Uiso 1 1 calc R
C35 C 0.34731(13) -0.03507(12) 0.25140(6) 0.0182(2) Uani 1 1 d .
C36 C 0.24858(14) 0.00699(13) 0.21167(7) 0.0247(3) Uani 1 1 d .
H36 H 0.2481 0.0911 0.2228 0.030 Uiso 1 1 calc R
C37 C 0.15067(16) -0.07331(15) 0.15583(8) 0.0315(3) Uani 1 1 d .
H37 H 0.0855 -0.0430 0.1279 0.038 Uiso 1 1 calc R
C38 C 0.14815(15) -0.19745(15) 0.14087(8) 0.0304(3) Uani 1 1 d .
H38 H 0.0804 -0.2528 0.1031 0.037 Uiso 1 1 calc R
C39 C 0.24447(15) -0.24091(13) 0.18098(7) 0.0251(3) Uani 1 1 d .
H39 H 0.2420 -0.3265 0.1712 0.030 Uiso 1 1 calc R
C40 C 0.34457(14) -0.15952(12) 0.23545(7) 0.0206(3) Uani 1 1 d .
H40 H 0.4118 -0.1891 0.2621 0.025 Uiso 1 1 calc R
C41 C 0.64352(13) 0.09240(12) 0.22800(7) 0.0197(2) Uani 1 1 d .
C42 C 0.57917(15) 0.11422(13) 0.16098(7) 0.0253(3) Uani 1 1 d .
H42 H 0.5100 0.1534 0.1597 0.030 Uiso 1 1 calc R
C43 C 0.61550(17) 0.07902(14) 0.09606(8) 0.0323(3) Uani 1 1 d .
H43 H 0.5718 0.0950 0.0508 0.039 Uiso 1 1 calc R
C44 C 0.71478(18) 0.02097(14) 0.09731(8) 0.0369(4) Uani 1 1 d .
H44 H 0.7369 -0.0058 0.0530 0.044 Uiso 1 1 calc R
C45 C 0.78208(17) 0.00178(14) 0.16328(9) 0.0347(3) Uani 1 1 d .
H45 H 0.8516 -0.0370 0.1641 0.042 Uiso 1 1 calc R
C46 C 0.74836(15) 0.03914(13) 0.22855(8) 0.0259(3) Uani 1 1 d .
H46 H 0.7971 0.0282 0.2736 0.031 Uiso 1 1 calc R
C47 C 0.84478(13) 0.29006(12) 0.34433(7) 0.0201(2) Uani 1 1 d .
C48 C 0.87786(15) 0.36496(13) 0.28400(7) 0.0264(3) Uani 1 1 d .
H48 H 0.8043 0.3592 0.2457 0.032 Uiso 1 1 calc R
C49 C 1.01737(16) 0.44802(15) 0.27934(8) 0.0329(3) Uani 1 1 d .
H49 H 1.0384 0.4996 0.2382 0.040 Uiso 1 1 calc R
C50 C 1.12602(15) 0.45631(15) 0.33414(8) 0.0340(3) Uani 1 1 d .
H50 H 1.2214 0.5131 0.3307 0.041 Uiso 1 1 calc R
C51 C 1.09495(15) 0.38141(15) 0.39401(8) 0.0330(3) Uani 1 1 d .
H51 H 1.1693 0.3862 0.4316 0.040 Uiso 1 1 calc R
C52 C 0.95485(15) 0.29894(14) 0.39943(8) 0.0266(3) Uani 1 1 d .
H52 H 0.9341 0.2484 0.4409 0.032 Uiso 1 1 calc R

loop_
_atom_site_aniso_label
_atom_site_aniso_U_11
_atom_site_aniso_U_22
_atom_site_aniso_U_33
_atom_site_aniso_U_23
_atom_site_aniso_U_13
_atom_site_aniso_U_12
S1 0.03360(18) 0.01804(15) 0.01525(14) -0.00115(11) 0.00563(12) 0.01009(13)
S2 0.02553(16) 0.01676(15) 0.01546(14) -0.00281(11) 0.00504(11) 0.00492(12)
C1 0.0209(6) 0.0184(6) 0.0175(6) -0.0035(4) 0.0017(5) 0.0088(5)
C2 0.0391(8) 0.0193(6) 0.0202(6) -0.0019(5) 0.0034(5) 0.0133(6)
C3 0.0394(8) 0.0238(7) 0.0151(6) 0.0006(5) 0.0029(5) 0.0151(6)
C4 0.0199(6) 0.0225(6) 0.0135(5) -0.0027(4) 0.0011(4) 0.0086(5)
C5 0.0191(6) 0.0218(6) 0.0141(5) -0.0023(4) 0.0010(4) 0.0091(5)
C6 0.0185(6) 0.0208(6) 0.0181(6) -0.0003(5) 0.0038(5) 0.0060(5)
C7 0.0195(6) 0.0177(6) 0.0189(6) -0.0019(4) 0.0024(5) 0.0059(5)
C8 0.0172(6) 0.0166(6) 0.0167(5) -0.0050(4) -0.0001(4) 0.0063(5)
C9 0.0230(6) 0.0165(6) 0.0164(5) -0.0017(4) 0.0023(5) 0.0093(5)
C10 0.0234(6) 0.0177(6) 0.0159(5) 0.0005(4) 0.0034(5) 0.0087(5)
C11 0.0241(6) 0.0231(6) 0.0203(6) 0.0001(5) 0.0021(5) 0.0090(5)
C12 0.0218(6) 0.0311(7) 0.0289(7) 0.0025(6) 0.0050(5) 0.0094(6)
C13 0.0270(7) 0.0349(8) 0.0285(7) 0.0017(6) 0.0121(6) 0.0125(6)
C14 0.0320(7) 0.0284(7) 0.0197(6) -0.0014(5) 0.0088(5) 0.0118(6)
C15 0.0256(6) 0.0187(6) 0.0180(6) -0.0005(5) 0.0053(5) 0.0098(5)
C16 0.0278(7) 0.0220(6) 0.0157(6) -0.0040(5) 0.0021(5) 0.0086(5)
C17 0.0236(6) 0.0212(6) 0.0175(6) -0.0015(5) 0.0014(5) 0.0076(5)
C18 0.0261(7) 0.0311(7) 0.0209(6) -0.0038(5) -0.0012(5) 0.0059(6)
C19 0.0215(7) 0.0393(8) 0.0285(7) -0.0006(6) 0.0004(5) 0.0049(6)
C20 0.0245(7) 0.0362(8) 0.0273(7) 0.0028(6) 0.0076(5) 0.0106(6)
C21 0.0257(7) 0.0278(7) 0.0199(6) 0.0002(5) 0.0048(5) 0.0111(6)
C22 0.0224(6) 0.0197(6) 0.0166(6) -0.0001(5) 0.0021(5) 0.0090(5)
C23 0.0197(6) 0.0168(6) 0.0153(5) -0.0021(4) 0.0018(4) 0.0082(5)
C24 0.0181(6) 0.0168(6) 0.0168(5) -0.0017(4) 0.0017(4) 0.0083(5)
C25 0.0200(6) 0.0155(5) 0.0159(5) -0.0020(4) 0.0010(4) 0.0083(5)
C26 0.0207(6) 0.0170(6) 0.0162(5) -0.0013(4) 0.0028(5) 0.0082(5)
C27 0.0183(6) 0.0172(6) 0.0179(6) -0.0002(4) 0.0030(4) 0.0062(5)
C28 0.0194(6) 0.0168(6) 0.0170(5) -0.0032(4) 0.0003(4) 0.0059(5)
C29 0.0175(6) 0.0233(6) 0.0133(5) -0.0042(4) 0.0003(4) 0.0072(5)
C30 0.0224(6) 0.0267(7) 0.0249(6) -0.0039(5) 0.0017(5) 0.0107(5)
C31 0.0211(7) 0.0412(8) 0.0313(7) -0.0026(6) 0.0044(5) 0.0151(6)
C32 0.0184(6) 0.0399(8) 0.0315(7) 0.0002(6) 0.0047(5) 0.0047(6)
C33 0.0234(7) 0.0265(7) 0.0270(7) 0.0005(5) 0.0037(5) 0.0038(6)
C34 0.0212(6) 0.0243(6) 0.0193(6) -0.0022(5) 0.0019(5) 0.0079(5)
C35 0.0181(6) 0.0201(6) 0.0151(5) -0.0026(4) 0.0033(4) 0.0054(5)
C36 0.0241(6) 0.0246(7) 0.0259(7) -0.0046(5) -0.0018(5) 0.0114(5)
C37 0.0267(7) 0.0369(8) 0.0295(7) -0.0054(6) -0.0065(6) 0.0134(6)
C38 0.0270(7) 0.0335(8) 0.0237(7) -0.0103(6) -0.0039(5) 0.0054(6)
C39 0.0277(7) 0.0219(6) 0.0223(6) -0.0061(5) 0.0052(5) 0.0048(5)
C40 0.0225(6) 0.0212(6) 0.0184(6) -0.0024(5) 0.0035(5) 0.0083(5)
C41 0.0224(6) 0.0156(6) 0.0182(6) -0.0026(4) 0.0066(5) 0.0026(5)
C42 0.0302(7) 0.0218(6) 0.0207(6) -0.0017(5) 0.0050(5) 0.0055(5)
C43 0.0442(9) 0.0248(7) 0.0192(6) -0.0025(5) 0.0079(6) 0.0018(6)
C44 0.0501(10) 0.0242(7) 0.0307(8) -0.0049(6) 0.0246(7) 0.0015(7)
C45 0.0369(8) 0.0259(7) 0.0449(9) 0.0000(6) 0.0240(7) 0.0105(6)
C46 0.0264(7) 0.0222(6) 0.0303(7) 0.0024(5) 0.0130(6) 0.0077(5)
C47 0.0185(6) 0.0193(6) 0.0211(6) -0.0037(5) 0.0041(5) 0.0053(5)
C48 0.0246(7) 0.0269(7) 0.0230(6) 0.0001(5) 0.0032(5) 0.0042(6)
C49 0.0309(8) 0.0325(8) 0.0277(7) 0.0020(6) 0.0103(6) 0.0010(6)
C50 0.0208(7) 0.0349(8) 0.0388(8) -0.0059(6) 0.0089(6) 0.0004(6)
C51 0.0213(7) 0.0387(8) 0.0349(8) -0.0042(6) -0.0012(6) 0.0081(6)
C52 0.0240(7) 0.0285(7) 0.0250(7) -0.0005(5) 0.0018(5) 0.0077(6)

loop_
_atom_type_symbol
_atom_type_description
_atom_type_scat_dispersion_real
_atom_type_scat_dispersion_imag
_atom_type_scat_source
C C 0.0033 0.0016 'International Tables Vol C Tables 4.2.6.8 and 6.1.1.4'
H H 0.0000 0.0000 'International Tables Vol C Tables 4.2.6.8 and 6.1.1.4'
S S 0.1246 0.1234 'International Tables Vol C Tables 4.2.6.8 and 6.1.1.4'

loop_
_geom_angle_atom_site_label_1
_geom_angle_atom_site_label_2
_geom_angle_atom_site_label_3
_geom_angle
C1 S1 C4 92.35(6)
C5 S2 C8 92.52(6)
C2 C1 C9 127.15(11)
C2 C1 S1 110.39(9)
C9 C1 S1 122.02(9)
C1 C2 C3 113.66(12)
C1 C2 H2 123.2
C3 C2 H2 123.2
C4 C3 C2 113.20(12)
C4 C3 H3 123.4
C2 C3 H3 123.4
C3 C4 C5 127.21(11)
C3 C4 S1 110.39(9)
C5 C4 S1 122.28(10)
C6 C5 C4 130.70(12)
C6 C5 S2 110.46(9)
C4 C5 S2 118.84(9)
C5 C6 C7 113.43(11)
C5 C6 H6 123.3
C7 C6 H6 123.3
C8 C7 C6 113.37(11)
C8 C7 H7 123.3
C6 C7 H7 123.3
C7 C8 C23 131.49(11)
C7 C8 S2 110.21(9)
C23 C8 S2 118.26(9)
C10 C9 C22 120.67(11)
C10 C9 C1 121.30(11)
C22 C9 C1 117.93(11)
C9 C10 C11 122.87(11)
C9 C10 C15 119.21(11)
C11 C10 C15 117.88(11)
C12 C11 C10 120.94(12)
C12 C11 H11 119.5
C10 C11 H11 119.5
C11 C12 C13 120.94(13)
C11 C12 H12 119.5
C13 C12 H12 119.5
C14 C13 C12 120.07(13)
C14 C13 H13 120.0
C12 C13 H13 120.0
C13 C14 C15 120.96(12)
C13 C14 H14 119.5
C15 C14 H14 119.5
C16 C15 C14 121.13(12)
C16 C15 C10 119.68(11)
C14 C15 C10 119.17(12)
C15 C16 C17 121.65(11)
C15 C16 H16 119.2
C17 C16 H16 119.2
C16 C17 C18 121.59(12)
C16 C17 C22 119.38(12)
C18 C17 C22 119.03(12)
C19 C18 C17 121.08(13)
C19 C18 H18 119.5
C17 C18 H18 119.5
C18 C19 C20 120.27(13)
C18 C19 H19 119.9
C20 C19 H19 119.9
C21 C20 C19 120.59(13)
C21 C20 H20 119.7
C19 C20 H20 119.7
C20 C21 C22 121.18(12)
C20 C21 H21 119.4
C22 C21 H21 119.4
C9 C22 C21 122.78(11)
C9 C22 C17 119.38(11)
C21 C22 C17 117.84(12)
C28 C23 C24 118.83(11)
C28 C23 C8 118.56(10)
C24 C23 C8 122.61(11)
C25 C24 C23 119.12(11)
C25 C24 C29 119.26(10)
C23 C24 C29 121.60(10)
C24 C25 C26 121.49(11)
C24 C25 C35 118.28(11)
C26 C25 C35 120.21(10)
C27 C26 C25 118.96(11)
C27 C26 C41 121.73(11)
C25 C26 C41 119.29(10)
C28 C27 C26 118.99(11)
C28 C27 C47 117.31(10)
C26 C27 C47 123.63(11)
C27 C28 C23 122.57(11)
C27 C28 H28 118.7
C23 C28 H28 118.7
C30 C29 C34 119.03(12)
C30 C29 C24 121.42(11)
C34 C29 C24 119.55(11)
C31 C30 C29 120.16(13)
C31 C30 H30 119.9
C29 C30 H30 119.9
C32 C31 C30 120.45(13)
C32 C31 H31 119.8
C30 C31 H31 119.8
C31 C32 C33 119.83(13)
C31 C32 H32 120.1
C33 C32 H32 120.1
C32 C33 C34 119.82(13)
C32 C33 H33 120.1
C34 C33 H33 120.1
C33 C34 C29 120.70(12)
C33 C34 H34 119.7
C29 C34 H34 119.7
C40 C35 C36 119.03(11)
C40 C35 C25 121.13(11)
C36 C35 C25 119.84(11)
C37 C36 C35 120.40(12)
C37 C36 H36 119.8
C35 C36 H36 119.8
C38 C37 C36 120.04(13)
C38 C37 H37 120.0
C36 C37 H37 120.0
C37 C38 C39 119.91(12)
C37 C38 H38 120.0
C39 C38 H38 120.0
C38 C39 C40 120.04(13)
C38 C39 H39 120.0
C40 C39 H39 120.0
C39 C40 C35 120.55(12)
C39 C40 H40 119.7
C35 C40 H40 119.7
C46 C41 C42 118.66(12)
C46 C41 C26 120.29(12)
C42 C41 C26 121.00(12)
C43 C42 C41 120.57(14)
C43 C42 H42 119.7
C41 C42 H42 119.7
C44 C43 C42 120.19(14)
C44 C43 H43 119.9
C42 C43 H43 119.9
C43 C44 C45 119.87(13)
C43 C44 H44 120.1
C45 C44 H44 120.1
C44 C45 C46 120.27(14)
C44 C45 H45 119.9
C46 C45 H45 119.9
C41 C46 C45 120.33(14)
C41 C46 H46 119.8
C45 C46 H46 119.8
C48 C47 C52 118.68(12)
C48 C47 C27 120.86(12)
C52 C47 C27 120.31(12)
C49 C48 C47 120.54(13)
C49 C48 H48 119.7
C47 C48 H48 119.7
C50 C49 C48 120.49(14)
C50 C49 H49 119.8
C48 C49 H49 119.8
C51 C50 C49 119.59(13)
C51 C50 H50 120.2
C49 C50 H50 120.2
C50 C51 C52 120.21(14)
C50 C51 H51 119.9
C52 C51 H51 119.9
C51 C52 C47 120.48(13)
C51 C52 H52 119.8
C47 C52 H52 119.8

loop_
_geom_bond_atom_site_label_1
_geom_bond_atom_site_label_2
_geom_bond_distance
S1 C1 1.7307(12)
S1 C4 1.7332(12)
S2 C5 1.7291(12)
S2 C8 1.7359(12)
C1 C2 1.3590(18)
C1 C9 1.4833(16)
C2 C3 1.4166(17)
C2 H2 0.9500
C3 C4 1.3631(18)
C3 H3 0.9500
C4 C5 1.4589(16)
C5 C6 1.3628(18)
C6 C7 1.4200(16)
C6 H6 0.9500
C7 C8 1.3645(17)
C7 H7 0.9500
C8 C23 1.4758(16)
C9 C10 1.4078(17)
C9 C22 1.4099(17)
C10 C11 1.4256(18)
C10 C15 1.4374(16)
C11 C12 1.3640(19)
C11 H11 0.9500
C12 C13 1.4199(19)
C12 H12 0.9500
C13 C14 1.355(2)
C13 H13 0.9500
C14 C15 1.4278(18)
C14 H14 0.9500
C15 C16 1.3893(18)
C16 C17 1.3940(18)
C16 H16 0.9500
C17 C18 1.4252(18)
C17 C22 1.4370(16)
C18 C19 1.356(2)
C18 H18 0.9500
C19 C20 1.421(2)
C19 H19 0.9500
C20 C21 1.3602(19)
C20 H20 0.9500
C21 C22 1.4311(18)
C21 H21 0.9500
C23 C28 1.3966(17)
C23 C24 1.4090(16)
C24 C25 1.4057(16)
C24 C29 1.4970(17)
C25 C26 1.4110(17)
C25 C35 1.4998(16)
C26 C27 1.4078(16)
C26 C41 1.4990(16)
C27 C28 1.3941(16)
C27 C47 1.4939(17)
C28 H28 0.9500
C29 C30 1.3931(18)
C29 C34 1.3935(18)
C30 C31 1.3892(19)
C30 H30 0.9500
C31 C32 1.385(2)
C31 H31 0.9500
C32 C33 1.387(2)
C32 H32 0.9500
C33 C34 1.3903(18)
C33 H33 0.9500
C34 H34 0.9500
C35 C40 1.3903(17)
C35 C36 1.3910(18)
C36 C37 1.3900(18)
C36 H36 0.9500
C37 C38 1.384(2)
C37 H37 0.9500
C38 C39 1.385(2)
C38 H38 0.9500
C39 C40 1.3870(17)
C39 H39 0.9500
C40 H40 0.9500
C41 C46 1.3932(19)
C41 C42 1.3967(18)
C42 C43 1.3920(19)
C42 H42 0.9500
C43 C44 1.379(2)
C43 H43 0.9500
C44 C45 1.384(2)
C44 H44 0.9500
C45 C46 1.3944(19)
C45 H45 0.9500
C46 H46 0.9500
C47 C48 1.3919(19)
C47 C52 1.3952(18)
C48 C49 1.3879(19)
C48 H48 0.9500
C49 C50 1.383(2)
C49 H49 0.9500
C50 C51 1.383(2)
C50 H50 0.9500
C51 C52 1.393(2)
C51 H51 0.9500
C52 H52 0.9500

loop_
_geom_torsion_atom_site_label_1
_geom_torsion_atom_site_label_2
_geom_torsion_atom_site_label_3
_geom_torsion_atom_site_label_4
_geom_torsion
C4 S1 C1 C2 0.43(11)
C4 S1 C1 C9 -172.49(11)
C9 C1 C2 C3 172.18(13)
S1 C1 C2 C3 -0.28(16)
C1 C2 C3 C4 -0.08(19)
C2 C3 C4 C5 -175.56(12)
C2 C3 C4 S1 0.39(16)
C1 S1 C4 C3 -0.47(11)
C1 S1 C4 C5 175.72(11)
C3 C4 C5 C6 -157.03(14)
S1 C4 C5 C6 27.46(19)
C3 C4 C5 S2 24.09(18)
S1 C4 C5 S2 -151.42(8)
C8 S2 C5 C6 0.90(10)
C8 S2 C5 C4 179.99(10)
C4 C5 C6 C7 179.71(12)
S2 C5 C6 C7 -1.34(14)
C5 C6 C7 C8 1.21(16)
C6 C7 C8 C23 177.18(12)
C6 C7 C8 S2 -0.49(14)
C5 S2 C8 C7 -0.22(10)
C5 S2 C8 C23 -178.24(10)
C2 C1 C9 C10 103.47(16)
S1 C1 C9 C10 -84.87(14)
C2 C1 C9 C22 -72.88(18)
S1 C1 C9 C22 98.78(13)
C22 C9 C10 C11 178.65(12)
C1 C9 C10 C11 2.40(19)
C22 C9 C10 C15 0.85(18)
C1 C9 C10 C15 -175.41(11)
C9 C10 C11 C12 -175.85(13)
C15 C10 C11 C12 1.99(19)
C10 C11 C12 C13 -1.3(2)
C11 C12 C13 C14 -0.6(2)
C12 C13 C14 C15 1.7(2)
C13 C14 C15 C16 177.56(13)
C13 C14 C15 C10 -0.9(2)
C9 C10 C15 C16 -1.50(18)
C11 C10 C15 C16 -179.42(12)
C9 C10 C15 C14 176.99(12)
C11 C10 C15 C14 -0.92(18)
C14 C15 C16 C17 -177.05(12)
C10 C15 C16 C17 1.4(2)
C15 C16 C17 C18 178.72(13)
C15 C16 C17 C22 -0.6(2)
C16 C17 C18 C19 -179.85(14)
C22 C17 C18 C19 -0.5(2)
C17 C18 C19 C20 -0.3(2)
C18 C19 C20 C21 0.5(2)
C19 C20 C21 C22 0.2(2)
C10 C9 C22 C21 179.36(12)
C1 C9 C22 C21 -4.26(18)
C10 C9 C22 C17 -0.08(18)
C1 C9 C22 C17 176.30(11)
C20 C21 C22 C9 179.59(13)
C20 C21 C22 C17 -1.0(2)
C16 C17 C22 C9 -0.04(19)
C18 C17 C22 C9 -179.42(12)
C16 C17 C22 C21 -179.51(12)
C18 C17 C22 C21 1.11(18)
C7 C8 C23 C28 -136.40(14)
S2 C8 C23 C28 41.12(15)
C7 C8 C23 C24 43.6(2)
S2 C8 C23 C24 -138.87(10)
C28 C23 C24 C25 -1.09(17)
C8 C23 C24 C25 178.90(11)
C28 C23 C24 C29 177.12(11)
C8 C23 C24 C29 -2.90(18)
C23 C24 C25 C26 2.44(18)
C29 C24 C25 C26 -175.81(11)
C23 C24 C25 C35 -175.70(11)
C29 C24 C25 C35 6.05(17)
C24 C25 C26 C27 -1.93(18)
C35 C25 C26 C27 176.18(11)
C24 C25 C26 C41 176.52(11)
C35 C25 C26 C41 -5.37(17)
C25 C26 C27 C28 0.07(18)
C41 C26 C27 C28 -178.34(11)
C25 C26 C27 C47 -176.79(11)
C41 C26 C27 C47 4.81(19)
C26 C27 C28 C23 1.28(18)
C47 C27 C28 C23 178.33(11)
C24 C23 C28 C27 -0.76(18)
C8 C23 C28 C27 179.25(11)
C25 C24 C29 C30 -113.06(13)
C23 C24 C29 C30 68.73(16)
C25 C24 C29 C34 66.19(15)
C23 C24 C29 C34 -112.01(13)
C34 C29 C30 C31 0.25(19)
C24 C29 C30 C31 179.51(12)
C29 C30 C31 C32 -0.5(2)
C30 C31 C32 C33 0.2(2)
C31 C32 C33 C34 0.3(2)
C32 C33 C34 C29 -0.5(2)
C30 C29 C34 C33 0.27(18)
C24 C29 C34 C33 -179.00(11)
C24 C25 C35 C40 -104.77(14)
C26 C25 C35 C40 77.06(16)
C24 C25 C35 C36 75.25(16)
C26 C25 C35 C36 -102.92(14)
C40 C35 C36 C37 -1.3(2)
C25 C35 C36 C37 178.63(13)
C35 C36 C37 C38 1.9(2)
C36 C37 C38 C39 -0.8(2)
C37 C38 C39 C40 -0.8(2)
C38 C39 C40 C35 1.4(2)
C36 C35 C40 C39 -0.32(19)
C25 C35 C40 C39 179.70(12)
C27 C26 C41 C46 61.01(17)
C25 C26 C41 C46 -117.39(13)
C27 C26 C41 C42 -121.47(14)
C25 C26 C41 C42 60.13(16)
C46 C41 C42 C43 2.29(19)
C26 C41 C42 C43 -175.27(12)
C41 C42 C43 C44 0.6(2)
C42 C43 C44 C45 -2.2(2)
C43 C44 C45 C46 1.0(2)
C42 C41 C46 C45 -3.56(19)
C26 C41 C46 C45 174.02(12)
C44 C45 C46 C41 2.0(2)
C28 C27 C47 C48 -125.89(13)
C26 C27 C47 C48 51.01(18)
C28 C27 C47 C52 49.60(17)
C26 C27 C47 C52 -133.49(13)
C52 C47 C48 C49 -0.8(2)
C27 C47 C48 C49 174.74(12)
C47 C48 C49 C50 0.9(2)
C48 C49 C50 C51 -0.2(2)
C49 C50 C51 C52 -0.6(2)
C50 C51 C52 C47 0.6(2)
C48 C47 C52 C51 0.1(2)
C27 C47 C52 C51 -175.51(12)
